data_4335385
loop_
_publ_author_name
'Daniela F\"orster'
'Jan Nickolaus'
'Martin Nieger'
'Zolt\'an Benk\"o'
'Andreas W. Ehlers'
'Dietrich Gudat'

_publ_section_title
;
 Donor-Free Phosphenium-Metal(0)-Halides with Unsymmetrically Bridging
 Phosphenium Ligands
;
_journal_name_full 'Inorganic Chemistry'
_journal_page_first 7699
_journal_page_last 7708
_journal_paper_doi 10.1021/ic400886b
_journal_volume 52
_journal_year 2013
_chemical_formula_moiety 'C52 H72 Cl2 N4 P2 Pt2'
_chemical_formula_sum 'C52 H72 Cl2 N4 P2 Pt2'
_chemical_formula_weight 1276.16
_chemical_name_systematic
; 
 Bis(1,3-di(2,6-diisopropylphenyl)-1,3,2-diazaphospholemium)diplatinum(0)
 dichloride  
;
_space_group_IT_number 14
_symmetry_cell_setting monoclinic
_symmetry_space_group_name_Hall '-P 2yn'
_symmetry_space_group_name_H-M 'P 1 21/n 1'
_atom_sites_solution_hydrogens geom
_atom_sites_solution_primary heavy
_atom_sites_solution_secondary difmap
_audit_creation_method SHELXL-97
_cell_angle_alpha 90.00
_cell_angle_beta 104.63(1)
_cell_angle_gamma 90.00
_cell_formula_units_Z 2
_cell_length_a 12.916(2)
_cell_length_b 13.470(2)
_cell_length_c 14.903(3)
_cell_measurement_reflns_used 291
_cell_measurement_temperature 123(2)
_cell_measurement_theta_max 25.0
_cell_measurement_theta_min 2.5
_cell_volume 2508.7(7)
_computing_cell_refinement EVALCCD
_computing_data_collection Collect
_computing_data_reduction EVALCCD
_computing_molecular_graphics SHELXTL-Plus
_computing_publication_material 'SHELXL-97 (Sheldrick, 1997)'
_computing_structure_refinement 'SHELXL-97 (Sheldrick, 1997)'
_computing_structure_solution 'SHELXS-97 (Sheldrick, 1990)'
_diffrn_ambient_temperature 123(2)
_diffrn_measured_fraction_theta_full 0.998
_diffrn_measured_fraction_theta_max 0.998
_diffrn_measurement_device_type 'Bruker-Nonius KappaCCD'
_diffrn_measurement_method 'rotation in phi, 2 deg.'
_diffrn_radiation_monochromator graphite
_diffrn_radiation_source 'fine-focus sealed tube'
_diffrn_radiation_type MoK\a
_diffrn_radiation_wavelength 0.71073
_diffrn_reflns_av_R_equivalents 0.1137
_diffrn_reflns_av_sigmaI/netI 0.0890
_diffrn_reflns_limit_h_max 15
_diffrn_reflns_limit_h_min -14
_diffrn_reflns_limit_k_max 16
_diffrn_reflns_limit_k_min -15
_diffrn_reflns_limit_l_max 17
_diffrn_reflns_limit_l_min -17
_diffrn_reflns_number 23540
_diffrn_reflns_theta_full 25.00
_diffrn_reflns_theta_max 25.00
_diffrn_reflns_theta_min 3.02
_exptl_absorpt_coefficient_mu 5.780
_exptl_absorpt_correction_T_max 0.8878
_exptl_absorpt_correction_T_min 0.6005
_exptl_absorpt_correction_type multi-scan
_exptl_absorpt_process_details 'SADABS (Sheldrick, 2008)'
_exptl_crystal_colour yellow
_exptl_crystal_density_diffrn 1.689
_exptl_crystal_density_meas ?
_exptl_crystal_description blocks
_exptl_crystal_F_000 1264
_exptl_crystal_size_max 0.08
_exptl_crystal_size_mid 0.04
_exptl_crystal_size_min 0.02
_refine_diff_density_max 2.892
_refine_diff_density_min -3.564
_refine_diff_density_rms 0.263
_refine_ls_extinction_method none
_refine_ls_goodness_of_fit_ref 1.040
_refine_ls_hydrogen_treatment constr
_refine_ls_matrix_type full
_refine_ls_number_parameters 280
_refine_ls_number_reflns 4405
_refine_ls_number_restraints 0
_refine_ls_restrained_S_all 1.040
_refine_ls_R_factor_all 0.1025
_refine_ls_R_factor_gt 0.0612
_refine_ls_shift/su_max 0.000
_refine_ls_shift/su_mean 0.000
_refine_ls_structure_factor_coef Fsqd
_refine_ls_weighting_details 'calc w=1/[\s^2^(Fo^2^)+(0.0894P)^2^+6.3000P] where P=(Fo^2^+2Fc^2^)/3'
_refine_ls_weighting_scheme calc
_refine_ls_wR_factor_gt 0.1382
_refine_ls_wR_factor_ref 0.1589
_reflns_number_gt 3044
_reflns_number_total 4405
_reflns_threshold_expression >2sigma(I)
_cod_data_source_file ic400886b_si_003.cif
_cod_data_source_block dg131_hy
_cod_depositor_comments
;
The following automatic conversions were performed:

'_exptl_crystal_density_meas' value 'none' was changed to '?' - the
value is perceived as not measured.

Automatic conversion script
Id: cif_fix_values 3008 2015-01-20 13:52:24Z robertas 
;
_cod_original_sg_symbol_H-M 'P 21/n'
_cod_database_code 4335385

loop_
_symmetry_equiv_pos_as_xyz
'x, y, z'
'-x+1/2, y+1/2, -z+1/2'
'-x, -y, -z'
'x-1/2, -y-1/2, z-1/2'

loop_
_atom_site_label
_atom_site_type_symbol
_atom_site_fract_x
_atom_site_fract_y
_atom_site_fract_z
_atom_site_U_iso_or_equiv
_atom_site_adp_type
_atom_site_occupancy
_atom_site_symmetry_multiplicity
_atom_site_calc_flag
_atom_site_refinement_flags
Cl1 Cl 0.3544(3) 0.6254(2) 0.2760(2) 0.0325(7) Uani 1 1 d .
Pt1 Pt 0.44824(4) 0.58888(3) 0.42255(3) 0.02141(19) Uani 1 1 d .
P1 P 0.4640(2) 0.4234(2) 0.4324(2) 0.0210(7) Uani 1 1 d .
N2 N 0.3483(8) 0.3649(7) 0.3898(7) 0.024(2) Uani 1 1 d .
C3 C 0.3440(10) 0.3247(9) 0.3040(8) 0.026(3) Uani 1 1 d .
H3 H 0.2818 0.2948 0.2656 0.032 Uiso 1 1 calc R
C4 C 0.4374(10) 0.3326(9) 0.2807(8) 0.028(3) Uani 1 1 d .
H4 H 0.4491 0.3098 0.2237 0.034 Uiso 1 1 calc R
N5 N 0.5141(8) 0.3779(7) 0.3493(7) 0.025(2) Uani 1 1 d .
C6 C 0.6243(9) 0.3754(10) 0.3449(9) 0.027(3) Uani 1 1 d .
C7 C 0.6593(10) 0.4441(10) 0.2893(8) 0.029(3) Uani 1 1 d .
C8 C 0.7642(11) 0.4355(11) 0.2828(10) 0.037(3) Uani 1 1 d .
H8 H 0.7902 0.4795 0.2437 0.045 Uiso 1 1 calc R
C9 C 0.8304(11) 0.3647(11) 0.3319(9) 0.035(3) Uani 1 1 d .
H9 H 0.9028 0.3616 0.3285 0.042 Uiso 1 1 calc R
C10 C 0.7938(10) 0.2979(10) 0.3864(9) 0.030(3) Uani 1 1 d .
H10 H 0.8404 0.2485 0.4197 0.036 Uiso 1 1 calc R
C11 C 0.6916(9) 0.3026(9) 0.3923(8) 0.025(3) Uani 1 1 d .
C12 C 0.6506(10) 0.2231(9) 0.4486(9) 0.030(3) Uani 1 1 d .
H12 H 0.5876 0.2514 0.4674 0.036 Uiso 1 1 calc R
C13 C 0.7306(11) 0.1920(11) 0.5345(9) 0.037(3) Uani 1 1 d .
H13A H 0.6988 0.1418 0.5670 0.056 Uiso 1 1 calc R
H13B H 0.7522 0.2497 0.5749 0.056 Uiso 1 1 calc R
H13C H 0.7934 0.1640 0.5182 0.056 Uiso 1 1 calc R
C14 C 0.6109(12) 0.1338(10) 0.3846(10) 0.040(4) Uani 1 1 d .
H14A H 0.5579 0.1564 0.3290 0.060 Uiso 1 1 calc R
H14B H 0.5780 0.0849 0.4176 0.060 Uiso 1 1 calc R
H14C H 0.6715 0.1033 0.3666 0.060 Uiso 1 1 calc R
C15 C 0.5894(11) 0.5207(10) 0.2347(10) 0.035(3) Uani 1 1 d .
H15 H 0.5179 0.5140 0.2486 0.042 Uiso 1 1 calc R
C16 C 0.5723(13) 0.5060(12) 0.1326(10) 0.048(4) Uani 1 1 d .
H16A H 0.5249 0.5582 0.0993 0.072 Uiso 1 1 calc R
H16B H 0.5394 0.4410 0.1150 0.072 Uiso 1 1 calc R
H16C H 0.6412 0.5093 0.1165 0.072 Uiso 1 1 calc R
C17 C 0.6300(13) 0.6232(11) 0.2648(11) 0.047(4) Uani 1 1 d .
H17A H 0.5819 0.6727 0.2278 0.071 Uiso 1 1 calc R
H17B H 0.7020 0.6314 0.2555 0.071 Uiso 1 1 calc R
H17C H 0.6325 0.6323 0.3305 0.071 Uiso 1 1 calc R
C18 C 0.2690(9) 0.3420(9) 0.4375(8) 0.018(3) Uani 1 1 d .
C19 C 0.2821(10) 0.2567(9) 0.4890(8) 0.026(3) Uani 1 1 d .
C20 C 0.2052(10) 0.2329(10) 0.5362(10) 0.037(3) Uani 1 1 d .
H20 H 0.2108 0.1726 0.5702 0.044 Uiso 1 1 calc R
C21 C 0.1215(12) 0.2962(10) 0.5340(10) 0.041(4) Uani 1 1 d .
H21 H 0.0728 0.2831 0.5708 0.049 Uiso 1 1 calc R
C22 C 0.1088(10) 0.3786(10) 0.4781(10) 0.034(3) Uani 1 1 d .
H22 H 0.0466 0.4182 0.4723 0.041 Uiso 1 1 calc R
C23 C 0.1817(10) 0.4060(10) 0.4306(9) 0.030(3) Uani 1 1 d .
C24 C 0.1643(10) 0.4941(10) 0.3672(9) 0.030(3) Uani 1 1 d .
H24 H 0.2360 0.5229 0.3685 0.036 Uiso 1 1 calc R
C25 C 0.0973(10) 0.5748(9) 0.3927(9) 0.030(3) Uani 1 1 d .
H25A H 0.1296 0.5968 0.4564 0.046 Uiso 1 1 calc R
H25B H 0.0251 0.5496 0.3884 0.046 Uiso 1 1 calc R
H25C H 0.0935 0.6309 0.3502 0.046 Uiso 1 1 calc R
C26 C 0.1140(11) 0.4636(12) 0.2709(9) 0.043(4) Uani 1 1 d .
H26A H 0.1039 0.5220 0.2304 0.064 Uiso 1 1 calc R
H26B H 0.0444 0.4330 0.2680 0.064 Uiso 1 1 calc R
H26C H 0.1602 0.4157 0.2504 0.064 Uiso 1 1 calc R
C27 C 0.3724(10) 0.1836(10) 0.4940(9) 0.032(3) Uani 1 1 d .
H27 H 0.4191 0.2110 0.4556 0.039 Uiso 1 1 calc R
C28 C 0.3263(11) 0.0853(10) 0.4500(9) 0.038(3) Uani 1 1 d .
H28A H 0.2821 0.0975 0.3872 0.057 Uiso 1 1 calc R
H28B H 0.2824 0.0551 0.4875 0.057 Uiso 1 1 calc R
H28C H 0.3849 0.0402 0.4472 0.057 Uiso 1 1 calc R
C29 C 0.4410(11) 0.1660(10) 0.5881(10) 0.036(3) Uani 1 1 d .
H29A H 0.4977 0.1188 0.5849 0.054 Uiso 1 1 calc R
H29B H 0.3977 0.1386 0.6275 0.054 Uiso 1 1 calc R
H29C H 0.4731 0.2288 0.6145 0.054 Uiso 1 1 calc R

loop_
_atom_site_aniso_label
_atom_site_aniso_U_11
_atom_site_aniso_U_22
_atom_site_aniso_U_33
_atom_site_aniso_U_23
_atom_site_aniso_U_13
_atom_site_aniso_U_12
Cl1 0.0380(18) 0.0365(17) 0.0218(16) 0.0047(14) 0.0056(13) 0.0033(16)
Pt1 0.0268(3) 0.0228(3) 0.0155(3) -0.0002(2) 0.00693(18) 0.0002(2)
P1 0.0245(16) 0.0244(16) 0.0163(15) -0.0019(13) 0.0089(12) 0.0002(14)
N2 0.036(6) 0.023(5) 0.016(5) 0.001(4) 0.011(5) 0.005(5)
C3 0.037(7) 0.032(7) 0.008(6) -0.006(5) 0.001(5) -0.010(6)
C4 0.040(7) 0.036(8) 0.014(6) -0.004(5) 0.018(6) 0.003(6)
N5 0.030(6) 0.028(6) 0.019(6) -0.003(4) 0.011(5) 0.007(5)
C6 0.023(7) 0.034(7) 0.024(7) -0.008(6) 0.010(5) 0.001(6)
C7 0.036(7) 0.033(7) 0.021(7) -0.011(6) 0.016(6) -0.005(6)
C8 0.039(8) 0.042(9) 0.036(8) 0.008(7) 0.018(7) 0.001(7)
C9 0.038(8) 0.049(8) 0.025(7) -0.014(7) 0.019(6) -0.003(7)
C10 0.038(8) 0.034(8) 0.023(7) -0.008(6) 0.015(6) 0.004(6)
C11 0.030(7) 0.027(7) 0.024(7) -0.010(5) 0.017(5) 0.001(6)
C12 0.038(7) 0.027(7) 0.034(8) 0.009(6) 0.023(6) -0.002(6)
C13 0.043(8) 0.039(8) 0.030(8) -0.005(7) 0.008(6) -0.017(7)
C14 0.056(9) 0.028(7) 0.032(8) 0.003(6) 0.004(7) -0.003(7)
C15 0.037(8) 0.035(8) 0.036(8) 0.008(6) 0.015(6) 0.005(6)
C16 0.061(10) 0.055(10) 0.033(9) 0.010(7) 0.021(7) 0.021(8)
C17 0.057(10) 0.043(9) 0.049(10) 0.009(8) 0.026(8) 0.001(8)
C18 0.017(6) 0.027(7) 0.010(6) -0.007(5) 0.003(5) -0.002(5)
C19 0.039(7) 0.025(7) 0.017(6) -0.005(5) 0.010(5) -0.008(6)
C20 0.038(8) 0.030(7) 0.047(9) 0.013(7) 0.020(7) -0.005(7)
C21 0.051(9) 0.035(8) 0.047(9) 0.007(7) 0.031(7) 0.000(7)
C22 0.018(6) 0.034(8) 0.050(9) 0.007(7) 0.008(6) -0.002(6)
C23 0.035(7) 0.032(7) 0.025(7) -0.005(6) 0.011(6) -0.005(6)
C24 0.029(7) 0.034(7) 0.028(8) 0.007(6) 0.011(6) 0.001(6)
C25 0.036(7) 0.026(7) 0.032(7) -0.003(6) 0.013(6) 0.005(6)
C26 0.043(9) 0.055(10) 0.030(8) 0.018(7) 0.009(7) 0.016(8)
C27 0.041(8) 0.030(7) 0.031(8) 0.010(6) 0.016(6) 0.006(7)
C28 0.044(8) 0.034(8) 0.030(8) -0.007(6) 0.000(6) 0.004(7)
C29 0.040(8) 0.031(8) 0.039(9) -0.002(6) 0.015(7) 0.004(6)

loop_
_atom_type_symbol
_atom_type_description
_atom_type_scat_dispersion_real
_atom_type_scat_dispersion_imag
_atom_type_scat_source
C C 0.0033 0.0016 'International Tables Vol C Tables 4.2.6.8 and 6.1.1.4'
H H 0.0000 0.0000 'International Tables Vol C Tables 4.2.6.8 and 6.1.1.4'
N N 0.0061 0.0033 'International Tables Vol C Tables 4.2.6.8 and 6.1.1.4'
P P 0.1023 0.0942 'International Tables Vol C Tables 4.2.6.8 and 6.1.1.4'
Cl Cl 0.1484 0.1585 'International Tables Vol C Tables 4.2.6.8 and 6.1.1.4'
Pt Pt -1.7033 8.3905 'International Tables Vol C Tables 4.2.6.8 and 6.1.1.4'

loop_
_geom_angle_atom_site_label_1
_geom_angle_atom_site_label_2
_geom_angle_atom_site_label_3
_geom_angle
_geom_angle_site_symmetry_1
_geom_angle_site_symmetry_3
P1 Pt1 P1 80.98(12) 3_666 .
P1 Pt1 Cl1 171.68(12) 3_666 .
P1 Pt1 Cl1 107.25(12) . .
N5 P1 N2 91.2(5) . .
N5 P1 Pt1 120.7(4) . 3_666
N2 P1 Pt1 122.3(4) . 3_666
N5 P1 Pt1 111.5(4) . .
N2 P1 Pt1 112.8(4) . .
Pt1 P1 Pt1 99.02(12) 3_666 .
C3 N2 C18 121.0(10) . .
C3 N2 P1 111.2(8) . .
C18 N2 P1 127.0(8) . .
C4 C3 N2 112.4(11) . .
C4 C3 H3 123.8 . .
N2 C3 H3 123.8 . .
C3 C4 N5 111.6(10) . .
C3 C4 H4 124.2 . .
N5 C4 H4 124.2 . .
C4 N5 C6 119.4(10) . .
C4 N5 P1 112.2(8) . .
C6 N5 P1 128.3(8) . .
C11 C6 C7 121.3(11) . .
C11 C6 N5 119.6(11) . .
C7 C6 N5 119.0(11) . .
C8 C7 C6 117.1(12) . .
C8 C7 C15 119.6(12) . .
C6 C7 C15 123.2(11) . .
C9 C8 C7 120.8(13) . .
C9 C8 H8 119.6 . .
C7 C8 H8 119.6 . .
C8 C9 C10 120.8(12) . .
C8 C9 H9 119.6 . .
C10 C9 H9 119.6 . .
C11 C10 C9 119.9(13) . .
C11 C10 H10 120.0 . .
C9 C10 H10 120.0 . .
C10 C11 C6 120.0(12) . .
C10 C11 C12 118.9(12) . .
C6 C11 C12 121.1(10) . .
C13 C12 C11 114.0(11) . .
C13 C12 C14 111.3(11) . .
C11 C12 C14 108.3(10) . .
C13 C12 H12 107.7 . .
C11 C12 H12 107.7 . .
C14 C12 H12 107.7 . .
C12 C13 H13A 109.5 . .
C12 C13 H13B 109.5 . .
H13A C13 H13B 109.5 . .
C12 C13 H13C 109.5 . .
H13A C13 H13C 109.5 . .
H13B C13 H13C 109.5 . .
C12 C14 H14A 109.5 . .
C12 C14 H14B 109.5 . .
H14A C14 H14B 109.5 . .
C12 C14 H14C 109.5 . .
H14A C14 H14C 109.5 . .
H14B C14 H14C 109.5 . .
C7 C15 C16 112.5(12) . .
C7 C15 C17 111.1(12) . .
C16 C15 C17 112.1(12) . .
C7 C15 H15 107.0 . .
C16 C15 H15 107.0 . .
C17 C15 H15 107.0 . .
C15 C16 H16A 109.5 . .
C15 C16 H16B 109.5 . .
H16A C16 H16B 109.5 . .
C15 C16 H16C 109.5 . .
H16A C16 H16C 109.5 . .
H16B C16 H16C 109.5 . .
C15 C17 H17A 109.5 . .
C15 C17 H17B 109.5 . .
H17A C17 H17B 109.5 . .
C15 C17 H17C 109.5 . .
H17A C17 H17C 109.5 . .
H17B C17 H17C 109.5 . .
C19 C18 C23 122.7(11) . .
C19 C18 N2 117.4(10) . .
C23 C18 N2 119.9(11) . .
C18 C19 C20 118.3(12) . .
C18 C19 C27 124.0(11) . .
C20 C19 C27 117.7(11) . .
C21 C20 C19 120.3(12) . .
C21 C20 H20 119.9 . .
C19 C20 H20 119.9 . .
C20 C21 C22 119.4(13) . .
C20 C21 H21 120.3 . .
C22 C21 H21 120.3 . .
C23 C22 C21 122.8(13) . .
C23 C22 H22 118.6 . .
C21 C22 H22 118.6 . .
C22 C23 C18 116.3(12) . .
C22 C23 C24 121.9(12) . .
C18 C23 C24 121.5(11) . .
C26 C24 C25 108.0(11) . .
C26 C24 C23 110.6(12) . .
C25 C24 C23 114.8(11) . .
C26 C24 H24 107.7 . .
C25 C24 H24 107.7 . .
C23 C24 H24 107.7 . .
C24 C25 H25A 109.5 . .
C24 C25 H25B 109.5 . .
H25A C25 H25B 109.5 . .
C24 C25 H25C 109.5 . .
H25A C25 H25C 109.5 . .
H25B C25 H25C 109.5 . .
C24 C26 H26A 109.5 . .
C24 C26 H26B 109.5 . .
H26A C26 H26B 109.5 . .
C24 C26 H26C 109.5 . .
H26A C26 H26C 109.5 . .
H26B C26 H26C 109.5 . .
C29 C27 C19 114.9(11) . .
C29 C27 C28 110.0(11) . .
C19 C27 C28 109.3(11) . .
C29 C27 H27 107.4 . .
C19 C27 H27 107.4 . .
C28 C27 H27 107.4 . .
C27 C28 H28A 109.5 . .
C27 C28 H28B 109.5 . .
H28A C28 H28B 109.5 . .
C27 C28 H28C 109.5 . .
H28A C28 H28C 109.5 . .
H28B C28 H28C 109.5 . .
C27 C29 H29A 109.5 . .
C27 C29 H29B 109.5 . .
H29A C29 H29B 109.5 . .
C27 C29 H29C 109.5 . .
H29A C29 H29C 109.5 . .
H29B C29 H29C 109.5 . .

loop_
_geom_bond_atom_site_label_1
_geom_bond_atom_site_label_2
_geom_bond_distance
_geom_bond_site_symmetry_2
Cl1 Pt1 2.268(3) .
Pt1 P1 2.179(3) 3_666
Pt1 P1 2.239(3) .
P1 N5 1.654(10) .
P1 N2 1.668(11) .
P1 Pt1 2.179(3) 3_666
N2 C3 1.375(15) .
N2 C18 1.420(15) .
C3 C4 1.342(17) .
C3 H3 0.9500 .
C4 N5 1.373(16) .
C4 H4 0.9500 .
N5 C6 1.441(15) .
C6 C11 1.381(18) .
C6 C7 1.392(18) .
C7 C8 1.386(18) .
C7 C15 1.473(19) .
C8 C9 1.36(2) .
C8 H8 0.9500 .
C9 C10 1.373(18) .
C9 H9 0.9500 .
C10 C11 1.347(16) .
C10 H10 0.9500 .
C11 C12 1.534(16) .
C12 C13 1.488(18) .
C12 C14 1.540(18) .
C12 H12 1.0000 .
C13 H13A 0.9800 .
C13 H13B 0.9800 .
C13 H13C 0.9800 .
C14 H14A 0.9800 .
C14 H14B 0.9800 .
C14 H14C 0.9800 .
C15 C16 1.49(2) .
C15 C17 1.50(2) .
C15 H15 1.0000 .
C16 H16A 0.9800 .
C16 H16B 0.9800 .
C16 H16C 0.9800 .
C17 H17A 0.9800 .
C17 H17B 0.9800 .
C17 H17C 0.9800 .
C18 C19 1.368(17) .
C18 C23 1.403(17) .
C19 C20 1.393(17) .
C19 C27 1.513(18) .
C20 C21 1.370(19) .
C20 H20 0.9500 .
C21 C22 1.373(19) .
C21 H21 0.9500 .
C22 C23 1.364(18) .
C22 H22 0.9500 .
C23 C24 1.497(18) .
C24 C26 1.476(19) .
C24 C25 1.497(17) .
C24 H24 1.0000 .
C25 H25A 0.9800 .
C25 H25B 0.9800 .
C25 H25C 0.9800 .
C26 H26A 0.9800 .
C26 H26B 0.9800 .
C26 H26C 0.9800 .
C27 C29 1.477(18) .
C27 C28 1.530(18) .
C27 H27 1.0000 .
C28 H28A 0.9800 .
C28 H28B 0.9800 .
C28 H28C 0.9800 .
C29 H29A 0.9800 .
C29 H29B 0.9800 .
C29 H29C 0.9800 .

loop_
_geom_hbond_atom_site_label_D
_geom_hbond_atom_site_label_H
_geom_hbond_atom_site_label_A
_geom_hbond_distance_DH
_geom_hbond_distance_HA
_geom_hbond_distance_DA
_geom_hbond_angle_DHA
_geom_hbond_site_symmetry_A
C28 H28A Cl1 0.98 2.64 3.621(14) 174.1 2_545

loop_
_geom_torsion_atom_site_label_1
_geom_torsion_atom_site_label_2
_geom_torsion_atom_site_label_3
_geom_torsion_atom_site_label_4
_geom_torsion
_geom_torsion_site_symmetry_1
_geom_torsion_site_symmetry_4
P1 Pt1 P1 N5 -128.2(4) 3_666 .
Cl1 Pt1 P1 N5 53.0(4) . .
P1 Pt1 P1 N2 130.8(4) 3_666 .
Cl1 Pt1 P1 N2 -48.0(4) . .
P1 Pt1 P1 Pt1 0.0 3_666 3_666
Cl1 Pt1 P1 Pt1 -178.75(11) . 3_666
N5 P1 N2 C3 -10.0(9) . .
Pt1 P1 N2 C3 -138.2(7) 3_666 .
Pt1 P1 N2 C3 104.0(8) . .
N5 P1 N2 C18 159.9(10) . .
Pt1 P1 N2 C18 31.7(12) 3_666 .
Pt1 P1 N2 C18 -86.1(10) . .
C18 N2 C3 C4 -163.5(11) . .
P1 N2 C3 C4 7.1(14) . .
N2 C3 C4 N5 0.8(15) . .
C3 C4 N5 C6 167.8(11) . .
C3 C4 N5 P1 -8.4(14) . .
N2 P1 N5 C4 10.5(9) . .
Pt1 P1 N5 C4 139.9(7) 3_666 .
Pt1 P1 N5 C4 -104.7(8) . .
N2 P1 N5 C6 -165.3(11) . .
Pt1 P1 N5 C6 -35.9(12) 3_666 .
Pt1 P1 N5 C6 79.6(11) . .
C4 N5 C6 C11 -95.0(14) . .
P1 N5 C6 C11 80.6(14) . .
C4 N5 C6 C7 82.1(15) . .
P1 N5 C6 C7 -102.3(13) . .
C11 C6 C7 C8 0.7(18) . .
N5 C6 C7 C8 -176.4(11) . .
C11 C6 C7 C15 177.7(12) . .
N5 C6 C7 C15 0.6(19) . .
C6 C7 C8 C9 -2(2) . .
C15 C7 C8 C9 -179.4(13) . .
C7 C8 C9 C10 2(2) . .
C8 C9 C10 C11 -1(2) . .
C9 C10 C11 C6 -1.0(18) . .
C9 C10 C11 C12 176.1(11) . .
C7 C6 C11 C10 1.0(18) . .
N5 C6 C11 C10 178.0(11) . .
C7 C6 C11 C12 -176.1(11) . .
N5 C6 C11 C12 0.9(17) . .
C10 C11 C12 C13 37.9(16) . .
C6 C11 C12 C13 -145.0(12) . .
C10 C11 C12 C14 -86.5(14) . .
C6 C11 C12 C14 90.5(14) . .
C8 C7 C15 C16 62.3(17) . .
C6 C7 C15 C16 -114.6(15) . .
C8 C7 C15 C17 -64.2(16) . .
C6 C7 C15 C17 118.9(14) . .
C3 N2 C18 C19 84.3(14) . .
P1 N2 C18 C19 -84.7(13) . .
C3 N2 C18 C23 -95.7(14) . .
P1 N2 C18 C23 95.3(13) . .
C23 C18 C19 C20 0.0(18) . .
N2 C18 C19 C20 -179.9(11) . .
C23 C18 C19 C27 176.8(11) . .
N2 C18 C19 C27 -3.1(17) . .
C18 C19 C20 C21 -3(2) . .
C27 C19 C20 C21 -179.9(13) . .
C19 C20 C21 C22 6(2) . .
C20 C21 C22 C23 -6(2) . .
C21 C22 C23 C18 3(2) . .
C21 C22 C23 C24 177.7(13) . .
C19 C18 C23 C22 -0.3(18) . .
N2 C18 C23 C22 179.7(11) . .
C19 C18 C23 C24 -174.5(11) . .
N2 C18 C23 C24 5.4(18) . .
C22 C23 C24 C26 -93.7(15) . .
C18 C23 C24 C26 80.3(15) . .
C22 C23 C24 C25 28.7(18) . .
C18 C23 C24 C25 -157.3(11) . .
C18 C19 C27 C29 121.4(13) . .
C20 C19 C27 C29 -61.7(16) . .
C18 C19 C27 C28 -114.4(13) . .
C20 C19 C27 C28 62.5(15) . .
